data_4034551
loop_
_publ_author_name
'Filimonov, Valeriy O.'
'Dianova, Lidia N.'
'Beryozkina, Tetyana V.'
'Mazur, Dmitrii'
'Beliaev, Nikolai A.'
'Volkova, Natalia N.'
'Ilkin, Vladimir G.'
'Dehaen, Wim'
'Lebedev, Albert T.'
'Bakulev, Vasiliy A.'

_publ_section_title
;
 Water/Alkali-Catalyzed Reactions of Azides with 2-Cyanothioacetamides.
 Eco-Friendly Synthesis of Monocyclic and Bicyclic
 1,2,3-Thiadiazole-4-carbimidamides and
 5-Amino-1,2,3-triazole-4-carbothioamides.
;
_journal_issue 21
_journal_name_full 'The Journal of organic chemistry'
_journal_page_first 13430
_journal_page_last 13446
_journal_paper_doi 10.1021/acs.joc.9b01599
_journal_volume 84
_journal_year 2019
_chemical_formula_moiety 'C13 H16 F N5 O2 S2'
_chemical_formula_sum 'C13 H16 F N5 O2 S2'
_chemical_formula_weight 357.43
_space_group_crystal_system triclinic
_space_group_IT_number 2
_space_group_name_Hall '-P 1'
_space_group_name_H-M_alt 'P -1'
_atom_sites_solution_hydrogens geom
_atom_sites_solution_primary direct
_atom_sites_solution_secondary difmap
_audit_creation_date 2016-03-17
_audit_creation_method
;
  Olex2 1.2-ac2
  (compiled 2012.03.27 svn.r2268, GUI svn.r4156)
;
_cell_angle_alpha 90.185(6)
_cell_angle_beta 108.341(5)
_cell_angle_gamma 112.269(6)
_cell_formula_units_Z 2
_cell_length_a 8.9035(5)
_cell_length_b 10.0161(7)
_cell_length_c 10.3084(7)
_cell_measurement_reflns_used 2728
_cell_measurement_temperature 295(2)
_cell_measurement_theta_max 29.9880
_cell_measurement_theta_min 2.6860
_cell_volume 799.62(10)
_computing_cell_refinement
;
CrysAlisPro, Agilent Technologies,
Version 1.171.36.28 (release 01-02-2013 CrysAlis171 .NET)
(compiled Feb  1 2013,16:14:44)
;
_computing_data_collection
;
CrysAlisPro, Agilent Technologies,
Version 1.171.36.28 (release 01-02-2013 CrysAlis171 .NET)
(compiled Feb  1 2013,16:14:44)
;
_computing_data_reduction
;
CrysAlisPro, Agilent Technologies,
Version 1.171.36.28 (release 01-02-2013 CrysAlis171 .NET)
(compiled Feb  1 2013,16:14:44)
;
_computing_molecular_graphics
;
O. V. Dolomanov, L. J. Bourhis, R. J. Gildea, J. A. K. Howard and H. Puschmann,
OLEX2: a complete structure solution, refinement and analysis program.
J. Appl. Cryst. (2009). 42, 339-341.
;
_computing_publication_material
;
O. V. Dolomanov, L. J. Bourhis, R. J. Gildea, J. A. K. Howard and H. Puschmann,
OLEX2: a complete structure solution, refinement and analysis program.
J. Appl. Cryst. (2009). 42, 339-341.
;
_computing_structure_refinement
;
SHELXL, G.M. Sheldrick, Acta Cryst.
(2008). A64, 112-122
;
_computing_structure_solution
;
SHELXS, G.M. Sheldrick, Acta Cryst.
(2008). A64, 112-122
;
_diffrn_ambient_temperature 295(2)
_diffrn_detector_area_resol_mean 15.9555
_diffrn_measured_fraction_theta_full 1.0000
_diffrn_measured_fraction_theta_max 0.8680
_diffrn_measurement_details
;
#__ type_ start__ end____ width___ exp.time_
  1 omega  -14.00   12.00   1.0000    4.6000
omega____ theta____ kappa____ phi______ frames
    -      -20.7924  -99.0000  -30.0000 26

#__ type_ start__ end____ width___ exp.time_
  2 omega  -21.00   21.00   1.0000    4.6000
omega____ theta____ kappa____ phi______ frames
    -      -20.7924  -99.0000  120.0000 42

#__ type_ start__ end____ width___ exp.time_
  3 omega   19.00   97.00   1.0000    4.6000
omega____ theta____ kappa____ phi______ frames
    -       23.2924 -156.0000    0.0000 78

#__ type_ start__ end____ width___ exp.time_
  4 omega  -35.00   30.00   1.0000    4.6000
omega____ theta____ kappa____ phi______ frames
    -       23.2924  -57.0000 -150.0000 65

#__ type_ start__ end____ width___ exp.time_
  5 omega   -2.00   96.00   1.0000    4.6000
omega____ theta____ kappa____ phi______ frames
    -       23.2924   38.0000  150.0000 98

#__ type_ start__ end____ width___ exp.time_
  6 omega  -39.00   49.00   1.0000    4.6000
omega____ theta____ kappa____ phi______ frames
    -       23.2924  -38.0000  -30.0000 88
;
_diffrn_measurement_device_type 'Xcalibur, Eos'
_diffrn_measurement_method '\w scans'
_diffrn_orient_matrix_UB_11 0.0175675000
_diffrn_orient_matrix_UB_12 0.0271205000
_diffrn_orient_matrix_UB_13 0.0691754000
_diffrn_orient_matrix_UB_21 0.0124124000
_diffrn_orient_matrix_UB_22 -0.0631791000
_diffrn_orient_matrix_UB_23 0.0222139000
_diffrn_orient_matrix_UB_31 0.0890256000
_diffrn_orient_matrix_UB_32 0.0352819000
_diffrn_orient_matrix_UB_33 0.0089600000
_diffrn_radiation_monochromator graphite
_diffrn_radiation_type 'Mo K\a'
_diffrn_radiation_wavelength 0.7107
_diffrn_reflns_av_R_equivalents 0.0189
_diffrn_reflns_av_unetI/netI 0.0338
_diffrn_reflns_limit_h_max 10
_diffrn_reflns_limit_h_min -12
_diffrn_reflns_limit_k_max 14
_diffrn_reflns_limit_k_min -7
_diffrn_reflns_limit_l_max 14
_diffrn_reflns_limit_l_min -13
_diffrn_reflns_number 7330
_diffrn_reflns_theta_full 26.00
_diffrn_reflns_theta_max 30.75
_diffrn_reflns_theta_min 2.10
_diffrn_source 'Enhance (Mo) X-ray Source'
_exptl_absorpt_coefficient_mu 0.360
_exptl_absorpt_correction_T_max 1.00000
_exptl_absorpt_correction_T_min 0.94210
_exptl_absorpt_correction_type multi-scan
_exptl_absorpt_process_details
;
CrysAlisPro, Agilent Technologies,
Version 1.171.36.28 (release 01-02-2013 CrysAlis171 .NET)
(compiled Feb  1 2013,16:14:44)
Empirical absorption correction using spherical harmonics,
 implemented in SCALE3 ABSPACK scaling algorithm.
;
_exptl_crystal_colour colourless
_exptl_crystal_colour_primary colourless
_exptl_crystal_density_diffrn 1.485
_exptl_crystal_density_method 'not measured'
_exptl_crystal_description prism
_exptl_crystal_F_000 372
_exptl_crystal_size_max 0.25
_exptl_crystal_size_mid 0.2
_exptl_crystal_size_min 0.15
_refine_diff_density_max 0.306
_refine_diff_density_min -0.537
_refine_diff_density_rms 0.074
_refine_ls_extinction_method none
_refine_ls_goodness_of_fit_ref 1.009
_refine_ls_hydrogen_treatment mixed
_refine_ls_matrix_type full
_refine_ls_number_parameters 218
_refine_ls_number_reflns 4337
_refine_ls_number_restraints 0
_refine_ls_restrained_S_all 1.009
_refine_ls_R_factor_all 0.0560
_refine_ls_R_factor_gt 0.0431
_refine_ls_shift/su_max 0.000
_refine_ls_shift/su_mean 0.000
_refine_ls_structure_factor_coef Fsqd
_refine_ls_weighting_details 'calc w=1/[\s^2^(Fo^2^)+(0.1050P)^2^+0.0000P] where P=(Fo^2^+2Fc^2^)/3'
_refine_ls_weighting_scheme calc
_refine_ls_wR_factor_gt 0.1351
_refine_ls_wR_factor_ref 0.1525
_reflns_number_gt 3486
_reflns_number_total 4337
_reflns_threshold_expression >2sigma(I)
_cod_data_source_file jo9b01599_si_004.cif
_cod_data_source_block exp_884
_cod_original_cell_volume 799.62(9)
_cod_database_code 4034551
_reflns_odcompleteness_completeness 100.00
_reflns_odcompleteness_iscentric 1
_reflns_odcompleteness_theta 28.22

loop_
_space_group_symop_id
_space_group_symop_operation_xyz
1 'x, y, z'
2 '-x, -y, -z'

loop_
_atom_site_label
_atom_site_type_symbol
_atom_site_fract_x
_atom_site_fract_y
_atom_site_fract_z
_atom_site_U_iso_or_equiv
_atom_site_adp_type
_atom_site_occupancy
_atom_site_symmetry_multiplicity
_atom_site_calc_flag
_atom_site_refinement_flags
S1 S 0.10918(5) -0.49096(5) 0.28003(5) 0.04274(16) Uani 1 1 d .
S2 S 0.77038(5) 0.02866(5) 0.26922(5) 0.03820(15) Uani 1 1 d .
F1 F 0.5770(2) 0.52060(15) 0.15368(15) 0.0649(4) Uani 1 1 d .
O1 O 0.8116(2) -0.01089(18) 0.15576(19) 0.0635(5) Uani 1 1 d .
O2 O 0.90446(16) 0.07025(16) 0.40321(17) 0.0601(5) Uani 1 1 d .
N1 N 0.18672(18) -0.20911(16) 0.25419(18) 0.0393(3) Uani 1 1 d .
N2 N 0.2718(2) -0.54740(17) 0.34588(18) 0.0448(4) Uani 1 1 d .
N3 N 0.41959(18) -0.44068(15) 0.37181(16) 0.0372(3) Uani 1 1 d .
N4 N 0.7193(2) -0.21075(17) 0.44657(17) 0.0378(4) Uani 1 1 d .
H4A H 0.806(3) -0.156(2) 0.460(2) 0.044(6) Uiso 1 1 d .
H4B H 0.699(3) -0.276(2) 0.493(2) 0.043(6) Uiso 1 1 d .
N5 N 0.59176(17) -0.09601(16) 0.27066(15) 0.0358(3) Uani 1 1 d .
C4 C 0.41599(19) -0.30974(16) 0.33846(16) 0.0296(3) Uani 1 1 d .
C5 C 0.24838(19) -0.31206(17) 0.28680(16) 0.0306(3) Uani 1 1 d .
C6 C 0.58688(19) -0.19634(16) 0.35335(16) 0.0277(3) Uani 1 1 d .
C9 C 0.71201(19) 0.17694(17) 0.23374(17) 0.0316(3) Uani 1 1 d .
C10 C 0.6522(2) 0.2002(2) 0.09845(18) 0.0387(4) Uani 1 1 d .
H10 H 0.6434 0.1379 0.0268 0.046 Uiso 1 1 calc R
C11 C 0.6056(3) 0.3164(2) 0.0705(2) 0.0454(4) Uani 1 1 d .
H11 H 0.5650 0.3339 -0.0198 0.055 Uiso 1 1 calc R
C12 C 0.6207(2) 0.4059(2) 0.1798(2) 0.0418(4) Uani 1 1 d .
C13 C 0.6785(3) 0.3851(2) 0.3143(2) 0.0454(4) Uani 1 1 d .
H13 H 0.6855 0.4470 0.3854 0.055 Uiso 1 1 calc R
C14 C 0.7263(2) 0.2691(2) 0.34139(19) 0.0412(4) Uani 1 1 d .
H14 H 0.7681 0.2530 0.4320 0.049 Uiso 1 1 calc R
C15 C 0.2844(2) -0.05513(19) 0.3159(2) 0.0414(4) Uani 1 1 d .
H15A H 0.4056 -0.0368 0.3574 0.050 Uiso 1 1 calc R
H15B H 0.2445 -0.0362 0.3885 0.050 Uiso 1 1 calc R
C16 C 0.2652(3) 0.0476(3) 0.2120(3) 0.0588(6) Uani 1 1 d .
H16A H 0.2988 0.0259 0.1373 0.088 Uiso 1 1 calc R
H16B H 0.3376 0.1460 0.2553 0.088 Uiso 1 1 calc R
H16C H 0.1470 0.0364 0.1769 0.088 Uiso 1 1 calc R
C17 C -0.0018(2) -0.2547(2) 0.1948(3) 0.0525(5) Uani 1 1 d .
H17A H -0.0304 -0.1738 0.2129 0.063 Uiso 1 1 calc R
H17B H -0.0572 -0.3337 0.2403 0.063 Uiso 1 1 calc R
C18 C -0.0721(3) -0.3041(3) 0.0418(3) 0.0765(8) Uani 1 1 d .
H18A H -0.0139 -0.2280 -0.0034 0.115 Uiso 1 1 calc R
H18B H -0.1936 -0.3259 0.0075 0.115 Uiso 1 1 calc R
H18C H -0.0538 -0.3897 0.0238 0.115 Uiso 1 1 calc R

loop_
_atom_site_aniso_label
_atom_site_aniso_U_11
_atom_site_aniso_U_22
_atom_site_aniso_U_33
_atom_site_aniso_U_23
_atom_site_aniso_U_13
_atom_site_aniso_U_12
S1 0.0321(2) 0.0316(2) 0.0553(3) 0.00856(19) 0.0099(2) 0.00708(18)
S2 0.0288(2) 0.0370(3) 0.0559(3) 0.0244(2) 0.01635(19) 0.01889(18)
F1 0.0933(10) 0.0569(8) 0.0680(8) 0.0210(6) 0.0245(7) 0.0573(8)
O1 0.0772(11) 0.0622(10) 0.0965(13) 0.0399(9) 0.0599(10) 0.0509(9)
O2 0.0286(6) 0.0497(9) 0.0806(11) 0.0346(8) -0.0030(6) 0.0105(6)
N1 0.0298(7) 0.0321(7) 0.0569(9) 0.0051(6) 0.0101(6) 0.0170(6)
N2 0.0403(8) 0.0301(8) 0.0583(10) 0.0148(7) 0.0116(7) 0.0122(6)
N3 0.0367(7) 0.0295(7) 0.0454(8) 0.0143(6) 0.0117(6) 0.0152(6)
N4 0.0283(7) 0.0305(7) 0.0482(9) 0.0166(6) 0.0055(6) 0.0110(6)
N5 0.0280(6) 0.0330(7) 0.0433(8) 0.0170(6) 0.0077(6) 0.0122(6)
C4 0.0319(7) 0.0264(7) 0.0326(8) 0.0093(6) 0.0098(6) 0.0147(6)
C5 0.0297(7) 0.0283(7) 0.0334(8) 0.0041(6) 0.0080(6) 0.0134(6)
C6 0.0279(7) 0.0251(7) 0.0324(7) 0.0059(6) 0.0089(6) 0.0141(6)
C9 0.0269(7) 0.0315(8) 0.0378(8) 0.0156(6) 0.0106(6) 0.0135(6)
C10 0.0467(9) 0.0377(9) 0.0341(9) 0.0077(7) 0.0092(7) 0.0231(8)
C11 0.0583(11) 0.0469(11) 0.0369(9) 0.0149(8) 0.0089(8) 0.0329(9)
C12 0.0489(10) 0.0378(9) 0.0482(10) 0.0163(8) 0.0163(8) 0.0275(8)
C13 0.0578(11) 0.0443(10) 0.0414(10) 0.0084(8) 0.0185(9) 0.0269(9)
C14 0.0485(10) 0.0447(10) 0.0331(8) 0.0151(7) 0.0130(7) 0.0221(8)
C15 0.0412(9) 0.0337(9) 0.0542(11) 0.0048(8) 0.0170(8) 0.0194(7)
C16 0.0515(12) 0.0460(12) 0.0855(17) 0.0243(11) 0.0261(11) 0.0242(10)
C17 0.0298(9) 0.0460(11) 0.0817(15) 0.0114(10) 0.0136(9) 0.0195(8)
C18 0.0482(12) 0.0820(19) 0.0764(18) 0.0136(14) -0.0073(11) 0.0249(12)

loop_
_atom_type_symbol
_atom_type_description
_atom_type_scat_dispersion_real
_atom_type_scat_dispersion_imag
_atom_type_scat_source
C C 0.0033 0.0016 'International Tables Vol C Tables 4.2.6.8 and 6.1.1.4'
H H 0.0000 0.0000 'International Tables Vol C Tables 4.2.6.8 and 6.1.1.4'
F F 0.0171 0.0103 'International Tables Vol C Tables 4.2.6.8 and 6.1.1.4'
N N 0.0061 0.0033 'International Tables Vol C Tables 4.2.6.8 and 6.1.1.4'
O O 0.0106 0.0060 'International Tables Vol C Tables 4.2.6.8 and 6.1.1.4'
S S 0.1246 0.1234 'International Tables Vol C Tables 4.2.6.8 and 6.1.1.4'

loop_
_geom_angle_atom_site_label_1
_geom_angle_atom_site_label_2
_geom_angle_atom_site_label_3
_geom_angle
N2 S1 C5 93.68(7)
O1 S2 O2 117.07(10)
O1 S2 N5 109.36(10)
O1 S2 C9 108.14(8)
O2 S2 N5 112.49(8)
O2 S2 C9 106.96(9)
N5 S2 C9 101.55(7)
C5 N1 C15 123.28(15)
C5 N1 C17 118.30(15)
C15 N1 C17 114.92(15)
N3 N2 S1 110.72(12)
N2 N3 C4 116.04(14)
H4A N4 H4B 122(2)
C6 N4 H4A 119.8(18)
C6 N4 H4B 117.8(15)
C6 N5 S2 122.50(12)
N3 C4 C5 113.81(14)
N3 C4 C6 113.80(14)
C5 C4 C6 132.19(14)
N1 C5 S1 120.43(12)
N1 C5 C4 133.76(15)
C4 C5 S1 105.67(11)
N4 C6 C4 115.28(13)
N5 C6 N4 127.47(15)
N5 C6 C4 117.21(14)
C10 C9 S2 119.55(14)
C10 C9 C14 120.79(16)
C14 C9 S2 119.66(13)
C9 C10 H10 120.2
C11 C10 C9 119.56(17)
C11 C10 H10 120.2
C10 C11 H11 120.9
C12 C11 C10 118.28(17)
C12 C11 H11 120.9
F1 C12 C11 118.77(16)
F1 C12 C13 117.83(18)
C13 C12 C11 123.41(17)
C12 C13 H13 121.1
C12 C13 C14 117.90(18)
C14 C13 H13 121.1
C9 C14 H14 120.0
C13 C14 C9 120.05(16)
C13 C14 H14 120.0
N1 C15 H15A 109.1
N1 C15 H15B 109.1
N1 C15 C16 112.54(18)
H15A C15 H15B 107.8
C16 C15 H15A 109.1
C16 C15 H15B 109.1
C15 C16 H16A 109.5
C15 C16 H16B 109.5
C15 C16 H16C 109.5
H16A C16 H16B 109.5
H16A C16 H16C 109.5
H16B C16 H16C 109.5
N1 C17 H17A 109.0
N1 C17 H17B 109.0
N1 C17 C18 112.89(19)
H17A C17 H17B 107.8
C18 C17 H17A 109.0
C18 C17 H17B 109.0
C17 C18 H18A 109.5
C17 C18 H18B 109.5
C17 C18 H18C 109.5
H18A C18 H18B 109.5
H18A C18 H18C 109.5
H18B C18 H18C 109.5

loop_
_geom_bond_atom_site_label_1
_geom_bond_atom_site_label_2
_geom_bond_distance
S1 N2 1.6974(17)
S1 C5 1.7359(16)
S2 O1 1.4269(17)
S2 O2 1.4450(15)
S2 N5 1.6120(14)
S2 C9 1.7546(16)
F1 C12 1.349(2)
N1 C5 1.339(2)
N1 C15 1.472(2)
N1 C17 1.474(2)
N2 N3 1.287(2)
N3 C4 1.366(2)
N4 H4A 0.72(2)
N4 H4B 0.81(2)
N4 C6 1.323(2)
N5 C6 1.3169(19)
C4 C5 1.409(2)
C4 C6 1.473(2)
C9 C10 1.383(2)
C9 C14 1.384(3)
C10 H10 0.9300
C10 C11 1.379(3)
C11 H11 0.9300
C11 C12 1.377(3)
C12 C13 1.366(3)
C13 H13 0.9300
C13 C14 1.382(3)
C14 H14 0.9300
C15 H15A 0.9700
C15 H15B 0.9700
C15 C16 1.503(3)
C16 H16A 0.9600
C16 H16B 0.9600
C16 H16C 0.9600
C17 H17A 0.9700
C17 H17B 0.9700
C17 C18 1.504(4)
C18 H18A 0.9600
C18 H18B 0.9600
C18 H18C 0.9600

loop_
_geom_torsion_atom_site_label_1
_geom_torsion_atom_site_label_2
_geom_torsion_atom_site_label_3
_geom_torsion_atom_site_label_4
_geom_torsion
S1 N2 N3 C4 -1.9(2)
S2 N5 C6 N4 1.4(3)
S2 N5 C6 C4 -176.19(12)
S2 C9 C10 C11 179.73(14)
S2 C9 C14 C13 -179.17(14)
F1 C12 C13 C14 -178.89(18)
O1 S2 N5 C6 100.17(16)
O1 S2 C9 C10 23.31(17)
O1 S2 C9 C14 -156.72(15)
O2 S2 N5 C6 -31.71(19)
O2 S2 C9 C10 150.21(14)
O2 S2 C9 C14 -29.81(16)
N2 S1 C5 N1 -174.92(14)
N2 S1 C5 C4 1.27(13)
N2 N3 C4 C5 3.0(2)
N2 N3 C4 C6 -172.53(14)
N3 C4 C5 S1 -2.54(17)
N3 C4 C5 N1 172.92(18)
N3 C4 C6 N4 -27.8(2)
N3 C4 C6 N5 150.08(16)
N5 S2 C9 C10 -91.72(15)
N5 S2 C9 C14 88.25(15)
C5 S1 N2 N3 0.28(15)
C5 N1 C15 C16 139.02(18)
C5 N1 C17 C18 -83.0(2)
C5 C4 C6 N4 157.72(18)
C5 C4 C6 N5 -24.4(3)
C6 C4 C5 S1 171.99(15)
C6 C4 C5 N1 -12.6(3)
C9 S2 N5 C6 -145.71(15)
C9 C10 C11 C12 0.0(3)
C10 C9 C14 C13 0.8(3)
C10 C11 C12 F1 179.43(17)
C10 C11 C12 C13 -0.4(3)
C11 C12 C13 C14 0.9(3)
C12 C13 C14 C9 -1.1(3)
C14 C9 C10 C11 -0.2(3)
C15 N1 C5 S1 149.61(14)
C15 N1 C5 C4 -25.3(3)
C15 N1 C17 C18 117.4(2)
C17 N1 C5 S1 -8.2(2)
C17 N1 C5 C4 176.89(19)
C17 N1 C15 C16 -62.5(2)
